data_4344333
loop_
_publ_author_name
'McCarthy, P.J.'
'Lauffenburger, J.C.'
'Skonezny, P.M.'
'Rohrer, D.C.'

_publ_section_title
;
 Crystal structure and low-temperature crystal spectra of dicesium
 dichlorotetraaquochromium(III) chloride
;
_journal_name_full 'Inorganic Chemistry'
_journal_page_first 1566
_journal_page_last 1570
_journal_volume 20
_journal_year 1981
_chemical_formula_sum 'Cl5 Cr Cs2 H8 O4'
_chemical_name_systematic 'Cs2 (Cr (H2 O)4) Cl5'
_space_group_IT_number 12
_symmetry_space_group_name_Hall '-C 2y'
_symmetry_space_group_name_H-M 'C 1 2/m 1'
_cell_angle_alpha 90
_cell_angle_beta 106.04
_cell_angle_gamma 90
_cell_formula_units_Z 2
_cell_length_a 17.604
_cell_length_b 6.14
_cell_length_c 6.979
_cell_volume 724.982
_citation_journal_id_ASTM INOCAJ
_cod_data_source_file McCarthy_INOCAJ_1981_1394.cif
_cod_data_source_block H8Cl5Cr1Cs2O4
_cod_original_cell_volume 724.9825
_cod_original_formula_sum 'H8 Cl5 Cr1 Cs2 O4'
_cod_database_code 4344333

loop_
_symmetry_equiv_pos_as_xyz
x,y,z
-x,y,-z
-x,-y,-z
x,-y,z
x+1/2,y+1/2,z
-x+1/2,y+1/2,-z
-x+1/2,-y+1/2,-z
x+1/2,-y+1/2,z

loop_
_atom_site_label
_atom_site_type_symbol
_atom_site_fract_x
_atom_site_fract_y
_atom_site_fract_z
_atom_site_occupancy
_atom_site_U_iso_or_equiv
Cr1 Cr+3 0 0 0 1 0.0
O1 O-2 0.0484 0.2222 0.1888 1 0.0
Cl3 Cl-1 0 0.5 0.5 1 0.0
Cl1 Cl-1 0.3066 0 0.7563 1 0.0
Cs1 Cs+1 0.2978 0 0.2514 1 0.0
Cl2 Cl-1 0.3931 0.5 0.1294 1 0.0
